data_7715537
loop_
_publ_author_name
'Halcrow, Malcolm A.'
'Vasili, Hari Babu'
'Pask, Christopher M.'
'Kulak, Alexander N.'
'Cespedes, Oscar'

_publ_section_title
;
 Activating a high-spin iron(II) complex to thermal spin-crossover with an
 inert non-isomorphous molecular dopant.
;
_journal_issue 16
_journal_name_full 'Dalton transactions (Cambridge, England : 2003)'
_journal_page_first 6983
_journal_page_last 6992
_journal_paper_doi 10.1039/d4dt00443d
_journal_volume 53
_journal_year 2024
_chemical_formula_moiety 'C22 H18 Fe N10, 2(Cl O4)'
_chemical_formula_sum 'C22 H18 Cl2 Fe N10 O8'
_chemical_formula_weight 677.21
_chemical_name_systematic
; 
Bis-[2,6-dipyrazol-1-ylpyridine]iron(II) diperchlorate
;
_space_group_crystal_system monoclinic
_space_group_IT_number 15
_space_group_name_Hall '-C 2yc'
_space_group_name_H-M_alt 'C 1 2/c 1'
_atom_sites_solution_hydrogens geom
_audit_creation_date 2023-11-09
_audit_creation_method
;
Olex2 1.5
(compiled 2021.07.19 svn.r715e62df for OlexSys, GUI svn.r6383)
;
_audit_update_record
;
2024-02-13 deposited with the CCDC.	2024-03-26 downloaded from the CCDC.
;
_cell_angle_alpha 90
_cell_angle_beta 99.014(1)
_cell_angle_gamma 90
_cell_formula_units_Z 4
_cell_length_a 14.5206(2)
_cell_length_b 9.3323(1)
_cell_length_c 20.1872(2)
_cell_measurement_reflns_used 7619
_cell_measurement_temperature 300(1)
_cell_measurement_theta_max 72.73
_cell_measurement_theta_min 2.19
_cell_volume 2701.80(5)
_computing_cell_refinement 'CrysAlisPro 1.171.41.93a (Rigaku OD, 2020)'
_computing_data_collection 'CrysAlisPro 1.171.41.93a (Rigaku OD, 2020)'
_computing_data_reduction 'CrysAlisPro 1.171.41.93a (Rigaku OD, 2020)'
_computing_molecular_graphics 'XSEED (Barbour, 2020)'
_computing_publication_material 'Olex2 1.5 (Dolomanov et al., 2009)'
_computing_structure_refinement 'SHELXL 2018/3 (Sheldrick, 2015)'
_computing_structure_solution 'SHELX-TL (Sheldrick, 2015)'
_diffrn_ambient_environment air
_diffrn_ambient_temperature 300.00(10)
_diffrn_detector 'CCD plate'
_diffrn_detector_area_resol_mean 5.3095
_diffrn_detector_type Atlas
_diffrn_measured_fraction_theta_full 0.998
_diffrn_measured_fraction_theta_max 0.982
_diffrn_measurement_details
;
List of Runs (angles in degrees, time in seconds):

  # Type    Start    End  Width  t~exp~   \w     \q     \k     \f   Frames
#--------------------------------------------------------------------------
  1  \w    -72.00  31.00   1.00    1.50    --  -38.50  86.00  55.00  103
  2  \w    -10.00  76.00   1.00    1.50    --   42.71 -86.00 -62.00   86
  3  \w    101.00 178.00   1.00    6.00    --  103.10  86.00  55.00   77
  4  \w     28.00 137.00   1.00    6.00    --  103.10 -86.00 -62.00  109
  5  \w    -59.00  33.00   1.00    1.50    --  -38.50  37.00-180.00   92
  6  \w     22.00 114.00   1.00    1.50    --   42.71  37.00 -30.00   92
  7  \w    103.00 174.00   1.00    6.00    --  103.10  77.00  30.00   71
  8  \w    103.00 174.00   1.00    6.00    --  103.10  77.00 120.00   71
  9  \w     35.00 112.00   1.00    6.00    --  103.10-125.00 120.00   77
 10  \w     77.00 172.00   1.00    6.00    --  103.10  61.00   0.00   95
 11  \w     82.00 176.00   1.00    6.00    --  103.10  30.00-150.00   94
 12  \w     82.00 176.00   1.00    6.00    --  103.10  30.00   0.00   94
 13  \w    103.00 174.00   1.00    6.00    --  103.10  77.00-150.00   71
 14  \w     18.00 111.00   1.00    1.50    --   42.71  57.00-150.00   93
 15  \w     18.00 111.00   1.00    1.50    --   42.71  57.00  30.00   93
 16  \w     18.00 111.00   1.00    1.50    --   42.71  57.00 150.00   93
 17  \w      6.00  80.00   1.00    1.50    --   42.71 -99.00-180.00   74
 18  \w     18.00 111.00   1.00    1.50    --   42.71  57.00  90.00   93
;
_diffrn_measurement_device 'four-circle diffractometer'
_diffrn_measurement_device_type 'SuperNova, Dual, Cu at home/near, Atlas'
_diffrn_measurement_method '\w scans'
_diffrn_orient_matrix_type 'CrysAlisPro convention (1999,Acta A55,543-557)'
_diffrn_orient_matrix_UB_11 -0.0368595000
_diffrn_orient_matrix_UB_12 0.1497652000
_diffrn_orient_matrix_UB_13 -0.0227067000
_diffrn_orient_matrix_UB_21 0.0515949000
_diffrn_orient_matrix_UB_22 -0.0087785000
_diffrn_orient_matrix_UB_23 -0.0610454000
_diffrn_orient_matrix_UB_31 -0.0866525000
_diffrn_orient_matrix_UB_32 -0.0689508000
_diffrn_orient_matrix_UB_33 -0.0415825000
_diffrn_radiation_monochromator mirror
_diffrn_radiation_probe x-ray
_diffrn_radiation_type 'Cu K\a'
_diffrn_radiation_wavelength 1.54184
_diffrn_reflns_av_R_equivalents 0.0491
_diffrn_reflns_av_unetI/netI 0.0290
_diffrn_reflns_Laue_measured_fraction_full 0.998
_diffrn_reflns_Laue_measured_fraction_max 0.982
_diffrn_reflns_limit_h_max 16
_diffrn_reflns_limit_h_min -18
_diffrn_reflns_limit_k_max 11
_diffrn_reflns_limit_k_min -10
_diffrn_reflns_limit_l_max 24
_diffrn_reflns_limit_l_min -25
_diffrn_reflns_number 12271
_diffrn_reflns_point_group_measured_fraction_full 0.998
_diffrn_reflns_point_group_measured_fraction_max 0.982
_diffrn_reflns_theta_full 67.684
_diffrn_reflns_theta_max 72.883
_diffrn_reflns_theta_min 4.435
_diffrn_source 'micro-focus sealed X-ray tube'
_diffrn_source_type 'SuperNova (Cu) X-ray Source'
_exptl_absorpt_coefficient_mu 6.904
_exptl_absorpt_correction_T_max 0.989
_exptl_absorpt_correction_T_min 0.194
_exptl_absorpt_correction_type gaussian
_exptl_absorpt_process_details
;
CrysAlisPro 1.171.42.81a (Rigaku Oxford Diffraction, 2023)
Numerical absorption correction based on gaussian integration over
a multifaceted crystal model
Empirical absorption correction using spherical harmonics,
implemented in SCALE3 ABSPACK scaling algorithm.
;
_exptl_crystal_colour yellow
_exptl_crystal_density_diffrn 1.665
_exptl_crystal_description plate
_exptl_crystal_F_000 1376
_exptl_crystal_recrystallization_method 'Re-crystallisation from solvent: nitromethane/diethyl ether'
_exptl_crystal_size_max 0.33
_exptl_crystal_size_mid 0.21
_exptl_crystal_size_min 0.09
_refine_diff_density_max 0.617
_refine_diff_density_min -0.302
_refine_diff_density_rms 0.059
_refine_ls_extinction_coef 0.00090(17)
_refine_ls_extinction_expression Fc^*^=kFc[1+0.001xFc^2^\l^3^/sin(2\q)]^-1/4^
_refine_ls_extinction_method 'SHELXL-2018/3 (Sheldrick 2018)'
_refine_ls_goodness_of_fit_ref 1.032
_refine_ls_hydrogen_treatment constr
_refine_ls_matrix_type full
_refine_ls_number_parameters 242
_refine_ls_number_reflns 2655
_refine_ls_number_restraints 64
_refine_ls_restrained_S_all 1.123
_refine_ls_R_factor_all 0.0451
_refine_ls_R_factor_gt 0.0428
_refine_ls_shift/su_max 0.001
_refine_ls_shift/su_mean 0.000
_refine_ls_structure_factor_coef Fsqd
_refine_ls_weighting_details 'w=1/[\s^2^(Fo^2^)+(0.0826P)^2^+2.2754P] where P=(Fo^2^+2Fc^2^)/3'
_refine_ls_weighting_scheme calc
_refine_ls_wR_factor_gt 0.1240
_refine_ls_wR_factor_ref 0.1266
_reflns_Friedel_coverage 0.000
_reflns_number_gt 2490
_reflns_number_total 2656
_reflns_threshold_expression 'I > 2\s(I)'
_cod_data_source_file d4dt00443d2.cif
_cod_data_source_block mh87rt
_cod_depositor_comments 'Adding full bibliography for 7715536--7715541.cif.'
_cod_database_code 7715537
_shelx_shelxl_version_number 2018/3
_chemical_oxdiff_formula 'C22 H18 Cl2 Fe1 N10 O8'
_shelx_space_group_comment
;
The symmetry employed for this shelxl refinement is uniquely defined
by the following loop, which should always be used as a source of
symmetry information in preference to the above space-group names.
They are only intended as comments.
;
_olex2_refinement_description
;
1. Fixed Uiso
 At 1.2 times of:
  All C(H) groups
2. Restrained distances
 O19A-O20A
 2.31708 with sigma of 0.02
 O19A-O21A
 2.31708 with sigma of 0.02
 O19A-O22A
 2.31708 with sigma of 0.02
 O20A-O21A
 2.31708 with sigma of 0.02
 O20A-O22A
 2.31708 with sigma of 0.02
 O21A-O22A
 2.31708 with sigma of 0.02
 Cl1B-O19B
 1.41891 with sigma of 0.02
 Cl1B-O20B
 1.41891 with sigma of 0.02
 Cl1B-O21B
 1.41891 with sigma of 0.02
 Cl1B-O22B
 1.41891 with sigma of 0.02
 O19B-O20B
 2.31708 with sigma of 0.02
 O19B-O21B
 2.31708 with sigma of 0.02
 O19B-O22B
 2.31708 with sigma of 0.02
 O20B-O21B
 2.31708 with sigma of 0.02
 O20B-O22B
 2.31708 with sigma of 0.02
 O21B-O22B
 2.31708 with sigma of 0.02
3. Uiso/Uaniso restraints and constraints
Uanis(O19A) \\sim Ueq, Uanis(O20A) \\sim Ueq, Uanis(O21A) \\sim Ueq,
Uanis(O22A) \\sim Ueq, Uanis(O19B) \\sim Ueq, Uanis(O20B) \\sim Ueq,
Uanis(O21B) \\sim Ueq, Uanis(O22B) \\sim Ueq: with sigma of 0.005 and sigma for
terminal atoms of 0.004
4. Others
 1(DFIX)=1(DFIX)=1(DFIX)=1(DFIX)=FVAR(1)
 1(DFIX)=1(DFIX)=1(DFIX)=1(DFIX)=1(DFIX)=1(DFIX)=1(DFIX)=1(DFIX)=1(DFIX)=
 1(DFIX)=1(DFIX)=1(DFIX)=1.633*FVAR(2)
 Fixed Sof: Cl1A(0.5) O19A(0.5) O20A(0.5) O21A(0.5) O22A(0.5) Cl1B(0.5)
 O19B(0.5) O20B(0.5) O21B(0.5) O22B(0.5)
 Fixed X: Fe1(0)
 Fixed Z: Fe1(0.25)
5.a Aromatic/amide H refined with riding coordinates:
 C4(H4), C5(H5), C6(H6), C10(H10), C11(H11), C12(H12), C15(H15), C16(H16),
 C17(H17)
;
_olex2_submission_special_instructions 'No special instructions were received'

loop_
_space_group_symop_operation_xyz
'x, y, z'
'-x, y, -z+1/2'
'x+1/2, y+1/2, z'
'-x+1/2, y+1/2, -z+1/2'
'-x, -y, -z'
'x, -y, z-1/2'
'-x+1/2, -y+1/2, -z'
'x+1/2, -y+1/2, z-1/2'

loop_
_atom_site_label
_atom_site_type_symbol
_atom_site_fract_x
_atom_site_fract_y
_atom_site_fract_z
_atom_site_U_iso_or_equiv
_atom_site_adp_type
_atom_site_occupancy
_atom_site_site_symmetry_order
_atom_site_calc_flag
_atom_site_refinement_flags_posn
_atom_site_refinement_flags_adp
_atom_site_refinement_flags_occupancy
_atom_site_disorder_assembly
_atom_site_disorder_group
Fe1 Fe 0.000000 0.69541(5) 0.250000 0.0367(2) Uani 1 2 d S T P . .
N2 N 0.01402(14) 0.7449(2) 0.35594(9) 0.0377(4) Uani 1 1 d . . . . .
C3 C -0.03019(17) 0.6665(3) 0.39615(11) 0.0396(5) Uani 1 1 d . . . . .
C4 C -0.0289(2) 0.6970(3) 0.46310(13) 0.0501(7) Uani 1 1 d . . . . .
H4 H -0.063296 0.643804 0.489561 0.060 Uiso 1 1 calc R U . . .
C5 C 0.0260(2) 0.8105(3) 0.48871(13) 0.0569(8) Uani 1 1 d . . . . .
H5 H 0.029405 0.834001 0.533791 0.068 Uiso 1 1 calc R U . . .
C6 C 0.0761(2) 0.8900(3) 0.44922(14) 0.0535(7) Uani 1 1 d . . . . .
H6 H 0.114311 0.965306 0.466758 0.064 Uiso 1 1 calc R U . . .
C7 C 0.06682(18) 0.8527(3) 0.38255(12) 0.0423(5) Uani 1 1 d . . . . .
N8 N -0.07665(15) 0.5483(2) 0.36367(9) 0.0408(5) Uani 1 1 d . . . . .
N9 N -0.06814(15) 0.5246(2) 0.29812(10) 0.0427(5) Uani 1 1 d . . . . .
C10 C -0.1051(2) 0.3971(3) 0.28394(14) 0.0512(6) Uani 1 1 d . . . . .
H10 H -0.109558 0.353239 0.242201 0.061 Uiso 1 1 calc R U . . .
C11 C -0.1369(2) 0.3359(3) 0.33980(15) 0.0570(7) Uani 1 1 d . . . . .
H11 H -0.165007 0.246945 0.342342 0.068 Uiso 1 1 calc R U . . .
C12 C -0.1177(2) 0.4350(3) 0.38919(14) 0.0511(6) Uani 1 1 d . . . . .
H12 H -0.130411 0.426585 0.432761 0.061 Uiso 1 1 calc R U . . .
N13 N 0.11191(15) 0.9243(2) 0.33520(11) 0.0451(5) Uani 1 1 d . . . . .
N14 N 0.10598(15) 0.8666(2) 0.27246(10) 0.0446(5) Uani 1 1 d . . . . .
C15 C 0.1540(2) 0.9550(3) 0.23968(16) 0.0531(7) Uani 1 1 d . . . . .
H15 H 0.162407 0.942549 0.195314 0.064 Uiso 1 1 calc R U . . .
C16 C 0.1904(2) 1.0696(3) 0.28020(18) 0.0615(8) Uani 1 1 d . . . . .
H16 H 0.226127 1.145358 0.268341 0.074 Uiso 1 1 calc R U . . .
C17 C 0.1625(2) 1.0467(3) 0.34067(17) 0.0572(7) Uani 1 1 d . . . . .
H17 H 0.175795 1.104320 0.378561 0.069 Uiso 1 1 calc R U . . .
Cl1A Cl 0.2891(6) 0.9586(9) 0.0846(4) 0.075(2) Uani 0.5 1 d . . P A 1
O19A O 0.2313(4) 0.8436(7) 0.1009(3) 0.0821(16) Uani 0.5 1 d D U P A 1
O20A O 0.3863(4) 0.8993(9) 0.1046(4) 0.0766(18) Uani 0.5 1 d D U P A 1
O21A O 0.2765(7) 1.0784(10) 0.1193(5) 0.124(3) Uani 0.5 1 d D U P A 1
O22A O 0.2800(5) 0.9723(8) 0.0153(3) 0.096(2) Uani 0.5 1 d D U P A 1
Cl1B Cl 0.2952(5) 0.9642(7) 0.0890(3) 0.0486(12) Uani 0.5 1 d D . P B 2
O19B O 0.2018(5) 0.9191(9) 0.0822(4) 0.106(2) Uani 0.5 1 d D U P B 2
O20B O 0.3613(6) 0.8605(10) 0.1042(6) 0.110(3) Uani 0.5 1 d D U P B 2
O21B O 0.3058(4) 1.0695(6) 0.1444(3) 0.0654(13) Uani 0.5 1 d D U P B 2
O22B O 0.3060(5) 1.0461(7) 0.0300(3) 0.0835(17) Uani 0.5 1 d D U P B 2

loop_
_atom_site_aniso_label
_atom_site_aniso_U_11
_atom_site_aniso_U_22
_atom_site_aniso_U_33
_atom_site_aniso_U_23
_atom_site_aniso_U_13
_atom_site_aniso_U_12
Fe1 0.0471(3) 0.0417(3) 0.0232(3) 0.000 0.0118(2) 0.000
N2 0.0438(10) 0.0431(10) 0.0273(9) -0.0014(8) 0.0089(8) 0.0033(9)
C3 0.0433(12) 0.0506(13) 0.0257(11) 0.0042(9) 0.0076(9) 0.0091(10)
C4 0.0631(17) 0.0605(16) 0.0287(12) 0.0026(10) 0.0139(11) 0.0101(12)
C5 0.080(2) 0.0638(17) 0.0268(12) -0.0055(11) 0.0074(12) 0.0159(14)
C6 0.0639(17) 0.0550(15) 0.0386(13) -0.0127(11) -0.0010(12) 0.0055(13)
C7 0.0457(13) 0.0451(12) 0.0364(12) -0.0036(10) 0.0068(10) 0.0061(10)
N8 0.0469(11) 0.0501(11) 0.0269(9) 0.0055(8) 0.0103(8) -0.0008(9)
N9 0.0499(12) 0.0512(12) 0.0283(9) 0.0024(8) 0.0108(8) -0.0036(9)
C10 0.0616(16) 0.0513(14) 0.0407(13) 0.0013(11) 0.0080(12) -0.0071(12)
C11 0.0653(18) 0.0543(15) 0.0510(16) 0.0120(13) 0.0081(13) -0.0120(14)
C12 0.0538(15) 0.0611(16) 0.0402(13) 0.0171(12) 0.0130(11) -0.0030(12)
N13 0.0499(12) 0.0422(11) 0.0437(12) -0.0057(9) 0.0092(9) -0.0030(9)
N14 0.0474(12) 0.0508(12) 0.0372(11) -0.0006(9) 0.0110(9) -0.0037(9)
C15 0.0511(15) 0.0580(16) 0.0519(15) 0.0114(12) 0.0134(12) -0.0021(12)
C16 0.0560(17) 0.0494(15) 0.079(2) 0.0131(14) 0.0104(15) -0.0076(13)
C17 0.0579(17) 0.0430(14) 0.069(2) -0.0045(12) 0.0055(14) -0.0043(12)
Cl1A 0.078(4) 0.096(4) 0.056(3) 0.008(2) 0.024(2) 0.014(3)
O19A 0.080(3) 0.080(3) 0.093(3) -0.006(3) 0.031(2) -0.016(2)
O20A 0.058(3) 0.093(3) 0.078(3) -0.002(3) 0.008(2) 0.001(3)
O21A 0.130(5) 0.120(4) 0.127(5) -0.010(3) 0.037(4) 0.013(3)
O22A 0.100(3) 0.120(4) 0.068(3) 0.019(3) 0.017(3) 0.017(3)
Cl1B 0.0500(19) 0.063(2) 0.0361(16) 0.0085(13) 0.0163(12) -0.0083(15)
O19B 0.091(3) 0.130(4) 0.097(3) 0.008(3) 0.016(3) -0.033(3)
O20B 0.118(5) 0.094(4) 0.115(4) 0.010(3) 0.007(3) 0.009(3)
O21B 0.070(3) 0.069(3) 0.058(2) -0.013(2) 0.015(2) -0.005(2)
O22B 0.098(3) 0.095(3) 0.063(3) 0.020(2) 0.031(2) -0.007(3)

loop_
_atom_type_symbol
_atom_type_description
_atom_type_scat_dispersion_real
_atom_type_scat_dispersion_imag
_atom_type_scat_source
C C 0.0181 0.0091 'International Tables Vol C Tables 4.2.6.8 and 6.1.1.4'
H H 0.0000 0.0000 'International Tables Vol C Tables 4.2.6.8 and 6.1.1.4'
Cl Cl 0.3639 0.7018 'International Tables Vol C Tables 4.2.6.8 and 6.1.1.4'
Fe Fe -1.1336 3.1974 'International Tables Vol C Tables 4.2.6.8 and 6.1.1.4'
N N 0.0311 0.0180 'International Tables Vol C Tables 4.2.6.8 and 6.1.1.4'
O O 0.0492 0.0322 'International Tables Vol C Tables 4.2.6.8 and 6.1.1.4'

loop_
_exptl_crystal_face_index_h
_exptl_crystal_face_index_k
_exptl_crystal_face_index_l
_exptl_crystal_face_perp_dist
5 5 3 0.0734
-5 -5 -3 0.0734
3 -5 4 0.0709
-3 5 -4 0.0709
-2 -6 0 0.0495
2 6 0 0.0495
6 3 6 0.0823
-6 -3 -6 0.0823
-8 0 8 0.1250
8 0 -8 0.1250

loop_
_geom_angle_atom_site_label_1
_geom_angle_atom_site_label_2
_geom_angle_atom_site_label_3
_geom_angle
_geom_angle_site_symmetry_1
_geom_angle_site_symmetry_3
_geom_angle_publ_flag
N2 Fe1 N2 155.38(11) . 2 ?
N2 Fe1 N9 128.03(8) 2 . ?
N2 Fe1 N9 72.27(8) . . ?
N2 Fe1 N14 90.18(8) . 2 ?
N2 Fe1 N14 71.90(8) . . ?
N9 Fe1 N9 86.17(11) 2 . ?
N9 Fe1 N14 141.66(8) . . ?
N9 Fe1 N14 105.61(8) . 2 ?
N14 Fe1 N14 87.70(12) . 2 ?
C3 N2 Fe1 120.36(17) . . ?
C7 N2 Fe1 121.36(16) . . ?
C7 N2 C3 118.3(2) . . ?
N2 C3 C4 123.4(3) . . ?
N2 C3 N8 113.0(2) . . ?
C4 C3 N8 123.6(2) . . ?
C3 C4 H4 121.8 . . ?
C5 C4 C3 116.4(3) . . ?
C5 C4 H4 121.8 . . ?
C4 C5 H5 119.2 . . ?
C4 C5 C6 121.6(2) . . ?
C6 C5 H5 119.2 . . ?
C5 C6 H6 121.6 . . ?
C7 C6 C5 116.7(3) . . ?
C7 C6 H6 121.6 . . ?
N2 C7 C6 123.3(3) . . ?
N2 C7 N13 112.7(2) . . ?
C6 C7 N13 124.0(3) . . ?
N9 N8 C3 118.09(19) . . ?
C12 N8 C3 130.2(2) . . ?
C12 N8 N9 110.7(2) . . ?
N8 N9 Fe1 115.38(15) . . ?
C10 N9 Fe1 139.47(17) . . ?
C10 N9 N8 105.1(2) . . ?
N9 C10 H10 124.2 . . ?
N9 C10 C11 111.5(3) . . ?
C11 C10 H10 124.2 . . ?
C10 C11 H11 127.6 . . ?
C12 C11 C10 104.9(3) . . ?
C12 C11 H11 127.6 . . ?
N8 C12 C11 107.7(2) . . ?
N8 C12 H12 126.1 . . ?
C11 C12 H12 126.1 . . ?
N14 N13 C7 118.3(2) . . ?
C17 N13 C7 130.5(2) . . ?
C17 N13 N14 111.3(2) . . ?
N13 N14 Fe1 114.50(15) . . ?
C15 N14 Fe1 138.7(2) . . ?
C15 N14 N13 104.9(2) . . ?
N14 C15 H15 124.3 . . ?
N14 C15 C16 111.4(3) . . ?
C16 C15 H15 124.3 . . ?
C15 C16 H16 127.3 . . ?
C17 C16 C15 105.4(3) . . ?
C17 C16 H16 127.3 . . ?
N13 C17 C16 107.0(3) . . ?
N13 C17 H17 126.5 . . ?
C16 C17 H17 126.5 . . ?
O19A Cl1A O20A 102.7(7) . . ?
O21A Cl1A O19A 111.8(7) . . ?
O21A Cl1A O20A 111.2(8) . . ?
O21A Cl1A O22A 116.6(8) . . ?
O22A Cl1A O19A 109.5(7) . . ?
O22A Cl1A O20A 103.9(7) . . ?
O19B Cl1B O21B 104.9(6) . . ?
O19B Cl1B O22B 107.8(6) . . ?
O20B Cl1B O19B 116.4(6) . . ?
O20B Cl1B O21B 108.4(7) . . ?
O20B Cl1B O22B 113.5(7) . . ?
O22B Cl1B O21B 105.0(5) . . ?

loop_
_geom_bond_atom_site_label_1
_geom_bond_atom_site_label_2
_geom_bond_distance
_geom_bond_site_symmetry_2
_geom_bond_publ_flag
Fe1 N2 2.1662(19) . ?
Fe1 N9 2.183(2) . ?
Fe1 N14 2.215(2) . ?
N2 C3 1.330(3) . ?
N2 C7 1.327(3) . ?
C3 C4 1.378(3) . ?
C3 N8 1.401(3) . ?
C4 H4 0.9300 . ?
C4 C5 1.377(4) . ?
C5 H5 0.9300 . ?
C5 C6 1.377(4) . ?
C6 H6 0.9300 . ?
C6 C7 1.376(4) . ?
C7 N13 1.409(3) . ?
N8 N9 1.366(3) . ?
N8 C12 1.355(3) . ?
N9 C10 1.317(4) . ?
C10 H10 0.9300 . ?
C10 C11 1.405(4) . ?
C11 H11 0.9300 . ?
C11 C12 1.356(4) . ?
C12 H12 0.9300 . ?
N13 N14 1.366(3) . ?
N13 C17 1.354(3) . ?
N14 C15 1.322(3) . ?
C15 H15 0.9300 . ?
C15 C16 1.399(4) . ?
C16 H16 0.9300 . ?
C16 C17 1.362(5) . ?
C17 H17 0.9300 . ?
Cl1A O19A 1.432(9) . ?
Cl1A O20A 1.512(11) . ?
Cl1A O21A 1.347(12) . ?
Cl1A O22A 1.390(10) . ?
Cl1B O19B 1.405(8) . ?
Cl1B O20B 1.363(11) . ?
Cl1B O21B 1.479(9) . ?
Cl1B O22B 1.444(7) . ?

loop_
_geom_torsion_atom_site_label_1
_geom_torsion_atom_site_label_2
_geom_torsion_atom_site_label_3
_geom_torsion_atom_site_label_4
_geom_torsion
_geom_torsion_site_symmetry_1
_geom_torsion_site_symmetry_2
_geom_torsion_site_symmetry_3
_geom_torsion_site_symmetry_4
_geom_torsion_publ_flag
Fe1 N2 C3 C4 -176.0(2) . . . . ?
Fe1 N2 C3 N8 5.1(3) . . . . ?
Fe1 N2 C7 C6 178.5(2) . . . . ?
Fe1 N2 C7 N13 -1.5(3) . . . . ?
Fe1 N9 C10 C11 178.2(2) . . . . ?
Fe1 N14 C15 C16 161.8(2) . . . . ?
N2 C3 C4 C5 -3.8(4) . . . . ?
N2 C3 N8 N9 2.8(3) . . . . ?
N2 C3 N8 C12 169.9(2) . . . . ?
N2 C7 N13 N14 -7.8(3) . . . . ?
N2 C7 N13 C17 171.9(3) . . . . ?
C3 N2 C7 C6 -1.9(4) . . . . ?
C3 N2 C7 N13 178.2(2) . . . . ?
C3 C4 C5 C6 0.7(4) . . . . ?
C3 N8 N9 Fe1 -9.0(3) . . . . ?
C3 N8 N9 C10 170.2(2) . . . . ?
C3 N8 C12 C11 -168.3(3) . . . . ?
C4 C3 N8 N9 -176.1(2) . . . . ?
C4 C3 N8 C12 -9.0(4) . . . . ?
C4 C5 C6 C7 1.5(4) . . . . ?
C5 C6 C7 N2 -1.0(4) . . . . ?
C5 C6 C7 N13 179.0(2) . . . . ?
C6 C7 N13 N14 172.3(2) . . . . ?
C6 C7 N13 C17 -8.0(4) . . . . ?
C7 N2 C3 C4 4.4(4) . . . . ?
C7 N2 C3 N8 -174.5(2) . . . . ?
C7 N13 N14 Fe1 12.9(3) . . . . ?
C7 N13 N14 C15 -180.0(2) . . . . ?
C7 N13 C17 C16 -179.8(3) . . . . ?
N8 C3 C4 C5 175.0(2) . . . . ?
N8 N9 C10 C11 -0.7(3) . . . . ?
N9 N8 C12 C11 -0.4(3) . . . . ?
N9 C10 C11 C12 0.5(4) . . . . ?
C10 C11 C12 N8 -0.1(3) . . . . ?
C12 N8 N9 Fe1 -178.57(17) . . . . ?
C12 N8 N9 C10 0.7(3) . . . . ?
N13 N14 C15 C16 -0.4(3) . . . . ?
N14 N13 C17 C16 0.0(3) . . . . ?
N14 C15 C16 C17 0.3(4) . . . . ?
C15 C16 C17 N13 -0.2(3) . . . . ?
C17 N13 N14 Fe1 -166.89(18) . . . . ?
C17 N13 N14 C15 0.2(3) . . . . ?

loop_
_exptl_oxdiff_crystal_face_indexfrac_h
_exptl_oxdiff_crystal_face_indexfrac_k
_exptl_oxdiff_crystal_face_indexfrac_l
_exptl_oxdiff_crystal_face_x
_exptl_oxdiff_crystal_face_y
_exptl_oxdiff_crystal_face_z
5.2611 4.5896 3.2363 0.4200 0.0336 -0.9069
-5.2611 -4.5896 -3.2363 -0.4200 -0.0336 0.9069
2.7512 -5.3633 4.0862 -0.9974 -0.0604 -0.0385
-2.7512 5.3633 -4.0862 0.9974 0.0604 0.0385
-2.0460 -5.9087 0.0131 -0.8098 -0.0545 0.5842
2.0460 5.9087 -0.0131 0.8098 0.0545 -0.5842
6.3495 2.6223 6.3797 0.0138 -0.0849 -0.9963
-6.3495 -2.6223 -6.3797 -0.0138 0.0849 0.9963
-8.2601 -0.4852 7.9372 0.0516 -0.9064 0.4192
8.2601 0.4852 -7.9372 -0.0516 0.9064 -0.4192
